data_7000817
loop_
_publ_author_name
'Kou, Yingying'
'Tian, Jinlei'
'Li, Dongdong'
'Gu, Wen'
'Liu, Xin'
'Yan, Shiping'
'Liao, Daizheng'
'Cheng, Peng'

_publ_section_title
;
 Synthesis, structure, magnetic properties and DNA cleavage of
 binuclear Cu(II) Schiff-base complexes
;
_journal_coden_ASTM DTARAF
_journal_issue 13
_journal_name_full 'Dalton Transactions'
_journal_page_first 2374
_journal_page_last 2382
_journal_paper_doi 10.1039/b819052f
_journal_year 2009
_chemical_formula_moiety 'C44 H68 Cu2 N4 O8'
_chemical_formula_sum 'C44 H68 Cu2 N4 O8'
_chemical_formula_weight 908.10
_space_group_IT_number 14
_symmetry_cell_setting monoclinic
_symmetry_space_group_name_Hall '-P 2yn'
_symmetry_space_group_name_H-M 'P 1 21/n 1'
_atom_sites_solution_hydrogens geom
_atom_sites_solution_primary direct
_atom_sites_solution_secondary difmap
_audit_creation_method SHELXL-97
_cell_angle_alpha 90.00
_cell_angle_beta 97.33(3)
_cell_angle_gamma 90.00
_cell_formula_units_Z 4
_cell_length_a 19.524(4)
_cell_length_b 9.7034(19)
_cell_length_c 24.564(5)
_cell_measurement_reflns_used 11700
_cell_measurement_temperature 113(2)
_cell_measurement_theta_max 27.569
_cell_measurement_theta_min 2.103
_cell_volume 4615.6(16)
_computing_cell_refinement crystalclear
_computing_data_collection crystalclear
_computing_data_reduction crystalclear
_computing_molecular_graphics 'Bruker SHELXTL'
_computing_publication_material 'Bruker SHELXTL'
_computing_structure_refinement 'SHELXL-97 (Sheldrick, 1997)'
_computing_structure_solution 'SHELXS-97 (Sheldrick, 1990)'
_diffrn_ambient_temperature 113(2)
_diffrn_measured_fraction_theta_full 0.994
_diffrn_measured_fraction_theta_max 0.994
_diffrn_measurement_device_type 'rigaku saturn'
_diffrn_measurement_method '\w scans'
_diffrn_radiation_monochromator confocal
_diffrn_radiation_source 'rotating anode'
_diffrn_radiation_type MoK\a
_diffrn_radiation_wavelength 0.71073
_diffrn_reflns_av_R_equivalents 0.0461
_diffrn_reflns_av_sigmaI/netI 0.0466
_diffrn_reflns_limit_h_max 25
_diffrn_reflns_limit_h_min -23
_diffrn_reflns_limit_k_max 12
_diffrn_reflns_limit_k_min -10
_diffrn_reflns_limit_l_max 31
_diffrn_reflns_limit_l_min -24
_diffrn_reflns_number 32086
_diffrn_reflns_theta_full 27.57
_diffrn_reflns_theta_max 27.57
_diffrn_reflns_theta_min 1.42
_diffrn_standards_decay_% 0
_diffrn_standards_interval_count 0
_diffrn_standards_interval_time 0
_diffrn_standards_number 0
_exptl_absorpt_coefficient_mu 0.975
_exptl_absorpt_correction_T_max 0.9261
_exptl_absorpt_correction_T_min 0.8920
_exptl_absorpt_correction_type multi-scan
_exptl_absorpt_process_details crystalclear
_exptl_crystal_colour green
_exptl_crystal_density_diffrn 1.307
_exptl_crystal_density_method 'not measured'
_exptl_crystal_description block
_exptl_crystal_F_000 1928
_exptl_crystal_size_max 0.12
_exptl_crystal_size_mid 0.10
_exptl_crystal_size_min 0.08
_refine_diff_density_max 0.934
_refine_diff_density_min -0.728
_refine_diff_density_rms 0.124
_refine_ls_extinction_method none
_refine_ls_goodness_of_fit_ref 1.039
_refine_ls_hydrogen_treatment constr
_refine_ls_matrix_type full
_refine_ls_number_parameters 634
_refine_ls_number_reflns 10621
_refine_ls_number_restraints 357
_refine_ls_restrained_S_all 1.048
_refine_ls_R_factor_all 0.0606
_refine_ls_R_factor_gt 0.0472
_refine_ls_shift/su_max 0.001
_refine_ls_shift/su_mean 0.000
_refine_ls_structure_factor_coef Fsqd
_refine_ls_weighting_details 'calc w=1/[\s^2^(Fo^2^)+(0.0730P)^2^+1.6808P] where P=(Fo^2^+2Fc^2^)/3'
_refine_ls_weighting_scheme calc
_refine_ls_wR_factor_gt 0.1239
_refine_ls_wR_factor_ref 0.1331
_reflns_number_gt 8550
_reflns_number_total 10621
_reflns_threshold_expression >2sigma(I)
_cod_data_source_file B819052f.txt
_cod_data_source_block r80712d
_cod_depositor_comments
;
The following automatic conversions were performed:
'_symmetry_cell_setting' value 'Monoclinic' changed to 'monoclinic'
according to '/home/saulius/struct/CIF-dictionaries/cif_core.dic'
dictionary named 'cif_core.dic' version 2.4.1 from
2010-06-29.

'_exptl_absorpt_correction_type' value 'MULTI-SCAN' changed
to 'multi-scan' according to
'/home/saulius/struct/CIF-dictionaries/cif_core.dic' dictionary named
'cif_core.dic' version 2.4.1 from
2010-06-29.

'_refine_ls_hydrogen_treatment' value 'CONSTR' changed to
'constr' according to '/home/saulius/struct/CIF-dictionaries/cif_core.dic'
dictionary named 'cif_core.dic' version 2.4.1 from 2010-06-29.

Automatic conversion script
Id: cif_fix_enum 1527 2010-12-29 10:47:43Z saulius 
;
_cod_original_cell_volume 4615.5(16)
_cod_original_sg_symbol_H-M P2(1)/n
_cod_database_code 7000817

loop_
_symmetry_equiv_pos_as_xyz
'x, y, z'
'-x+1/2, y+1/2, -z+1/2'
'-x, -y, -z'
'x-1/2, -y-1/2, z-1/2'

loop_
_atom_site_label
_atom_site_type_symbol
_atom_site_fract_x
_atom_site_fract_y
_atom_site_fract_z
_atom_site_U_iso_or_equiv
_atom_site_adp_type
_atom_site_occupancy
_atom_site_symmetry_multiplicity
_atom_site_calc_flag
_atom_site_refinement_flags
_atom_site_disorder_assembly
_atom_site_disorder_group
Cu1 Cu 0.717310(14) 0.78025(3) 0.185719(11) 0.01791(9) Uani 1 1 d . . .
Cu2 Cu 0.874507(14) 0.71609(3) 0.194160(12) 0.01997(9) Uani 1 1 d . . .
O1 O 0.62915(8) 0.76833(18) 0.14346(7) 0.0213(4) Uani 1 1 d . . .
O2 O 0.80358(8) 0.80009(17) 0.23391(7) 0.0205(3) Uani 1 1 d . . .
O3 O 0.95387(8) 0.6474(2) 0.16508(7) 0.0252(4) Uani 1 1 d . . .
O4 O 0.86415(9) 0.8577(2) 0.13716(8) 0.0301(4) Uani 1 1 d . . .
O5 O 0.74877(9) 0.88933(19) 0.12658(7) 0.0254(4) Uani 1 1 d . . .
O6 O 0.75648(12) 1.0931(2) 0.05310(11) 0.0528(6) Uani 1 1 d . . .
N1 N 0.68146(10) 0.7081(2) 0.24959(8) 0.0195(4) Uani 1 1 d . . .
N2 N 0.88319(9) 0.5824(2) 0.25198(8) 0.0206(4) Uani 1 1 d . . .
C1 C 0.58132(11) 0.6771(2) 0.15057(9) 0.0181(4) Uani 1 1 d . . .
C2 C 0.52528(12) 0.6568(3) 0.10770(9) 0.0195(5) Uani 1 1 d . . .
C3 C 0.47820(11) 0.5523(3) 0.11419(10) 0.0206(5) Uani 1 1 d . . .
H3A H 0.4434 0.5360 0.0853 0.025 Uiso 1 1 calc R . .
C4 C 0.47951(12) 0.4697(3) 0.16132(10) 0.0216(5) Uani 1 1 d . . .
C5 C 0.53067(12) 0.4981(3) 0.20392(10) 0.0221(5) Uani 1 1 d . . .
H5A H 0.5318 0.4484 0.2364 0.027 Uiso 1 1 calc R . .
C6 C 0.58115(11) 0.5998(3) 0.19986(9) 0.0193(5) Uani 1 1 d . . .
C7 C 0.51748(13) 0.7502(3) 0.05698(10) 0.0224(5) Uani 1 1 d . . .
C8 C 0.58010(14) 0.7370(3) 0.02538(11) 0.0290(6) Uani 1 1 d . . .
H8A H 0.5845 0.6432 0.0139 0.044 Uiso 1 1 calc R . .
H8B H 0.6211 0.7639 0.0487 0.044 Uiso 1 1 calc R . .
H8C H 0.5739 0.7958 -0.0063 0.044 Uiso 1 1 calc R . .
C9 C 0.51020(14) 0.9002(3) 0.07551(11) 0.0296(6) Uani 1 1 d . . .
H9A H 0.4709 0.9080 0.0951 0.044 Uiso 1 1 calc R . .
H9B H 0.5041 0.9593 0.0439 0.044 Uiso 1 1 calc R . .
H9C H 0.5511 0.9269 0.0991 0.044 Uiso 1 1 calc R . .
C10 C 0.45311(14) 0.7152(3) 0.01692(11) 0.0304(6) Uani 1 1 d . . .
H10A H 0.4562 0.6218 0.0046 0.046 Uiso 1 1 calc R . .
H10B H 0.4501 0.7764 -0.0140 0.046 Uiso 1 1 calc R . .
H10C H 0.4127 0.7255 0.0351 0.046 Uiso 1 1 calc R . .
C11 C 0.42943(13) 0.3480(3) 0.16315(10) 0.0251(5) Uani 1 1 d . . .
C12 C 0.41562(14) 0.3181(3) 0.22210(11) 0.0301(6) Uani 1 1 d . . .
H12A H 0.3948 0.3973 0.2366 0.045 Uiso 1 1 calc R . .
H12B H 0.4584 0.2975 0.2444 0.045 Uiso 1 1 calc R . .
H12C H 0.3850 0.2406 0.2221 0.045 Uiso 1 1 calc R . .
C13 C 0.46349(16) 0.2210(3) 0.14024(12) 0.0346(6) Uani 1 1 d . . .
H13A H 0.4720 0.2392 0.1033 0.052 Uiso 1 1 calc R . .
H13B H 0.4333 0.1430 0.1406 0.052 Uiso 1 1 calc R . .
H13C H 0.5064 0.2017 0.1626 0.052 Uiso 1 1 calc R . .
C14 C 0.36037(14) 0.3728(3) 0.12773(12) 0.0364(7) Uani 1 1 d . . .
H14A H 0.3383 0.4521 0.1411 0.055 Uiso 1 1 calc R . .
H14B H 0.3313 0.2935 0.1294 0.055 Uiso 1 1 calc R . .
H14C H 0.3681 0.3884 0.0904 0.055 Uiso 1 1 calc R . .
C15 C 0.62958(12) 0.6261(3) 0.24808(10) 0.0207(5) Uani 1 1 d . . .
H15A H 0.6228 0.5807 0.2803 0.025 Uiso 1 1 calc R . .
C16 C 0.72669(12) 0.7405(3) 0.30003(10) 0.0213(5) Uani 1 1 d . . .
H16A H 0.7203 0.6742 0.3285 0.026 Uiso 1 1 calc R . .
H16B H 0.7167 0.8319 0.3130 0.026 Uiso 1 1 calc R . .
C17 C 0.80076(12) 0.7339(3) 0.28563(10) 0.0205(5) Uani 1 1 d . . .
H17A H 0.8316 0.7821 0.3140 0.025 Uiso 1 1 calc R . .
C18 C 0.82385(11) 0.5849(3) 0.28274(10) 0.0208(5) Uani 1 1 d . . .
H18A H 0.8367 0.5486 0.3194 0.025 Uiso 1 1 calc R . .
H18B H 0.7867 0.5290 0.2644 0.025 Uiso 1 1 calc R . .
C19 C 0.93437(11) 0.4994(2) 0.26557(10) 0.0200(5) Uani 1 1 d . . .
H19A H 0.9312 0.4385 0.2943 0.024 Uiso 1 1 calc R . .
C20 C 0.99601(11) 0.4955(2) 0.23891(10) 0.0207(5) Uani 1 1 d . . .
C21 C 1.05155(12) 0.4205(3) 0.26642(10) 0.0225(5) Uani 1 1 d . . .
H21A H 1.0450 0.3708 0.2977 0.027 Uiso 1 1 calc R . .
C22 C 1.11538(12) 0.4185(3) 0.24833(11) 0.0239(5) Uani 1 1 d . A .
C23 C 1.12099(12) 0.4884(3) 0.19909(11) 0.0249(5) Uani 1 1 d . . .
H23A H 1.1634 0.4859 0.1857 0.030 Uiso 1 1 calc R . .
C24 C 1.06797(12) 0.5609(3) 0.16900(10) 0.0222(5) Uani 1 1 d . . .
C25 C 1.00321(12) 0.5708(3) 0.19038(10) 0.0210(5) Uani 1 1 d . . .
C26 C 1.07808(13) 0.6340(3) 0.11497(11) 0.0267(5) Uani 1 1 d . . .
C27 C 1.15079(14) 0.6101(4) 0.09892(12) 0.0381(7) Uani 1 1 d . . .
H27A H 1.1549 0.6568 0.0650 0.057 Uiso 1 1 calc R . .
H27B H 1.1581 0.5132 0.0945 0.057 Uiso 1 1 calc R . .
H27C H 1.1847 0.6455 0.1272 0.057 Uiso 1 1 calc R . .
C28 C 1.06850(15) 0.7898(3) 0.11983(12) 0.0327(6) Uani 1 1 d . . .
H28A H 1.0233 0.8087 0.1295 0.049 Uiso 1 1 calc R . .
H28B H 1.0733 0.8328 0.0853 0.049 Uiso 1 1 calc R . .
H28C H 1.1028 0.8257 0.1477 0.049 Uiso 1 1 calc R . .
C29 C 1.02660(15) 0.5760(3) 0.06830(11) 0.0369(7) Uani 1 1 d . . .
H29A H 0.9804 0.5894 0.0768 0.055 Uiso 1 1 calc R . .
H29B H 1.0350 0.4794 0.0642 0.055 Uiso 1 1 calc R . .
H29C H 1.0321 0.6230 0.0347 0.055 Uiso 1 1 calc R . .
C30 C 1.17730(13) 0.3474(3) 0.28146(12) 0.0300(6) Uani 1 1 d . . .
C31 C 1.1973(3) 0.4281(7) 0.3336(3) 0.0506(19) Uani 0.554(6) 1 d P A 1
H31A H 1.2197 0.5121 0.3251 0.076 Uiso 0.554(6) 1 calc PR A 1
H31B H 1.2283 0.3741 0.3585 0.076 Uiso 0.554(6) 1 calc PR A 1
H31C H 1.1566 0.4493 0.3502 0.076 Uiso 0.554(6) 1 calc PR A 1
C32 C 1.2395(3) 0.3386(7) 0.2490(2) 0.0396(15) Uani 0.554(6) 1 d P A 1
H32A H 1.2302 0.3919 0.2159 0.059 Uiso 0.554(6) 1 calc PR A 1
H32B H 1.2472 0.2442 0.2398 0.059 Uiso 0.554(6) 1 calc PR A 1
H32C H 1.2798 0.3743 0.2709 0.059 Uiso 0.554(6) 1 calc PR A 1
C33 C 1.1560(3) 0.2003(6) 0.2929(3) 0.050(2) Uani 0.554(6) 1 d P A 1
H33A H 1.1540 0.1468 0.2598 0.075 Uiso 0.554(6) 1 calc PR A 1
H33B H 1.1114 0.2009 0.3054 0.075 Uiso 0.554(6) 1 calc PR A 1
H33C H 1.1892 0.1603 0.3206 0.075 Uiso 0.554(6) 1 calc PR A 1
C31' C 1.2342(4) 0.4569(9) 0.2996(4) 0.052(2) Uani 0.446(6) 1 d P A 2
H31D H 1.2479 0.5009 0.2677 0.078 Uiso 0.446(6) 1 calc PR A 2
H31E H 1.2734 0.4124 0.3198 0.078 Uiso 0.446(6) 1 calc PR A 2
H31F H 1.2162 0.5247 0.3224 0.078 Uiso 0.446(6) 1 calc PR A 2
C32' C 1.2080(4) 0.2399(10) 0.2484(5) 0.066(3) Uani 0.446(6) 1 d P A 2
H32D H 1.2181 0.2794 0.2145 0.100 Uiso 0.446(6) 1 calc PR A 2
H32E H 1.1759 0.1654 0.2409 0.100 Uiso 0.446(6) 1 calc PR A 2
H32F H 1.2499 0.2058 0.2687 0.100 Uiso 0.446(6) 1 calc PR A 2
C33' C 1.1599(4) 0.2834(11) 0.3378(4) 0.065(3) Uani 0.446(6) 1 d P A 2
H33D H 1.1256 0.2126 0.3303 0.097 Uiso 0.446(6) 1 calc PR A 2
H33E H 1.1425 0.3544 0.3595 0.097 Uiso 0.446(6) 1 calc PR A 2
H33F H 1.2010 0.2446 0.3575 0.097 Uiso 0.446(6) 1 calc PR A 2
C34 C 0.80827(13) 0.9096(3) 0.11475(10) 0.0267(5) Uani 1 1 d . . .
C35 C 0.81536(15) 1.0069(4) 0.06679(13) 0.0437(8) Uani 1 1 d . . .
H35A H 0.8565 1.0645 0.0758 0.052 Uiso 1 1 calc R . .
C36 C 0.8220(2) 0.9271(5) 0.01630(14) 0.0595(10) Uani 1 1 d . . .
H36A H 0.8456 0.8404 0.0250 0.071 Uiso 1 1 calc R . .
H36B H 0.8473 0.9791 -0.0084 0.071 Uiso 1 1 calc R . .
C37 C 0.7488(2) 0.9033(5) -0.00878(17) 0.0650(11) Uani 1 1 d . . .
H37A H 0.7308 0.8179 0.0043 0.078 Uiso 1 1 calc R . .
H37B H 0.7451 0.9005 -0.0485 0.078 Uiso 1 1 calc R . .
C38 C 0.7111(2) 1.0266(4) 0.01049(19) 0.0682(12) Uani 1 1 d . . .
H38A H 0.6987 1.0899 -0.0198 0.082 Uiso 1 1 calc R . .
H38B H 0.6691 0.9973 0.0244 0.082 Uiso 1 1 calc R . .
O7 O 0.77341(11) 0.5811(2) 0.14847(7) 0.0342(4) Uani 0.618(5) 1 d PDU B 3
N3 N 0.7674(2) 0.4799(5) 0.0648(2) 0.0276(10) Uani 0.618(5) 1 d PDU B 3
C39 C 0.7380(2) 0.5407(4) 0.10425(17) 0.0265(10) Uani 0.618(5) 1 d PDU B 3
H39A H 0.6905 0.5542 0.0995 0.032 Uiso 0.618(5) 1 calc PR B 3
C40 C 0.7284(4) 0.4331(8) 0.0146(3) 0.0431(18) Uani 0.618(5) 1 d PDU B 3
H40A H 0.6807 0.4575 0.0145 0.065 Uiso 0.618(5) 1 calc PR B 3
H40B H 0.7324 0.3348 0.0119 0.065 Uiso 0.618(5) 1 calc PR B 3
H40C H 0.7459 0.4758 -0.0161 0.065 Uiso 0.618(5) 1 calc PR B 3
C41 C 0.8415(2) 0.4563(8) 0.0703(3) 0.0625(19) Uani 0.618(5) 1 d PDU B 3
H41A H 0.8626 0.4930 0.1047 0.094 Uiso 0.618(5) 1 calc PR B 3
H41B H 0.8604 0.5013 0.0407 0.094 Uiso 0.618(5) 1 calc PR B 3
H41C H 0.8504 0.3591 0.0690 0.094 Uiso 0.618(5) 1 calc PR B 3
O7' O 0.77341(11) 0.5811(2) 0.14847(7) 0.0342(4) Uani 0.382(5) 1 d PDU B 4
N3' N 0.7395(4) 0.4913(9) 0.0658(3) 0.0276(16) Uani 0.382(5) 1 d PDU B 4
C39' C 0.7858(4) 0.5598(7) 0.0997(2) 0.0280(15) Uani 0.382(5) 1 d PDU B 4
H39B H 0.8265 0.5914 0.0880 0.034 Uiso 0.382(5) 1 calc PR B 4
C40' C 0.7468(8) 0.4697(16) 0.0080(5) 0.051(3) Uani 0.382(5) 1 d PDU B 4
H40D H 0.7880 0.5147 -0.0005 0.076 Uiso 0.382(5) 1 calc PR B 4
H40E H 0.7074 0.5075 -0.0145 0.076 Uiso 0.382(5) 1 calc PR B 4
H40F H 0.7498 0.3727 0.0009 0.076 Uiso 0.382(5) 1 calc PR B 4
C41' C 0.6804(3) 0.4283(8) 0.0861(3) 0.0290(16) Uani 0.382(5) 1 d PDU B 4
H41D H 0.6830 0.4437 0.1249 0.044 Uiso 0.382(5) 1 calc PR B 4
H41E H 0.6804 0.3310 0.0790 0.044 Uiso 0.382(5) 1 calc PR B 4
H41F H 0.6387 0.4685 0.0679 0.044 Uiso 0.382(5) 1 calc PR B 4
O8 O 0.8866(4) 0.3342(9) 0.0618(4) 0.077(2) Uani 0.382(4) 1 d PDU C 5
N4 N 0.9751(4) 0.2060(8) 0.1052(3) 0.0494(17) Uani 0.382(4) 1 d PDU C 5
C42 C 0.9234(4) 0.2962(9) 0.1045(4) 0.055(2) Uani 0.382(4) 1 d PDU C 5
H42A H 0.9143 0.3330 0.1378 0.066 Uiso 0.382(4) 1 calc PR C 5
C43 C 1.0192(8) 0.165(2) 0.1551(6) 0.062(4) Uani 0.382(4) 1 d PDU C 5
H43A H 0.9962 0.1844 0.1865 0.092 Uiso 0.382(4) 1 calc PR C 5
H43B H 1.0619 0.2146 0.1578 0.092 Uiso 0.382(4) 1 calc PR C 5
H43C H 1.0284 0.0676 0.1537 0.092 Uiso 0.382(4) 1 calc PR C 5
C44 C 0.9930(7) 0.1340(14) 0.0568(5) 0.052(3) Uani 0.382(4) 1 d PDU C 5
H44 H 0.9616 0.1693 0.0268 0.079 Uiso 0.382(4) 1 d PR C 5
H44B H 0.9993 0.0369 0.0519 0.079 Uiso 0.382(4) 1 d PR C 5
H44C H 1.0367 0.1801 0.0579 0.079 Uiso 0.382(4) 1 d PR C 5
O8' O 0.9465(3) 0.1735(7) 0.0374(2) 0.0842(17) Uani 0.618(4) 1 d PDU C 6
N4' N 1.0397(2) 0.1694(5) 0.10317(19) 0.0432(11) Uani 0.618(4) 1 d PDU C 6
C42' C 1.0089(4) 0.1699(10) 0.0499(4) 0.058(2) Uani 0.618(4) 1 d PDU C 6
H42B H 1.0369 0.1674 0.0219 0.069 Uiso 0.618(4) 1 calc PR C 6
C43' C 1.1140(3) 0.1724(7) 0.1143(3) 0.0604(17) Uani 0.618(4) 1 d PDU C 6
H43D H 1.1334 0.1672 0.0804 0.091 Uiso 0.618(4) 1 calc PR C 6
H43E H 1.1297 0.0954 0.1371 0.091 Uiso 0.618(4) 1 calc PR C 6
H43F H 1.1284 0.2566 0.1329 0.091 Uiso 0.618(4) 1 calc PR C 6
C44' C 0.9975(5) 0.1769(15) 0.1473(4) 0.069(3) Uani 0.618(4) 1 d PDU C 6
H44D H 0.9496 0.1741 0.1324 0.103 Uiso 0.618(4) 1 calc PR C 6
H44E H 1.0070 0.2613 0.1672 0.103 Uiso 0.618(4) 1 calc PR C 6
H44F H 1.0079 0.1002 0.1717 0.103 Uiso 0.618(4) 1 calc PR C 6

loop_
_atom_site_aniso_label
_atom_site_aniso_U_11
_atom_site_aniso_U_22
_atom_site_aniso_U_33
_atom_site_aniso_U_23
_atom_site_aniso_U_13
_atom_site_aniso_U_12
Cu1 0.01800(15) 0.01911(16) 0.01626(15) 0.00105(10) 0.00076(11) 0.00027(10)
Cu2 0.01699(15) 0.02326(17) 0.01941(16) 0.00426(11) 0.00132(11) -0.00079(11)
O1 0.0206(8) 0.0238(9) 0.0187(8) 0.0046(7) -0.0003(7) -0.0025(7)
O2 0.0202(8) 0.0211(9) 0.0197(8) 0.0028(7) 0.0002(7) -0.0010(6)
O3 0.0209(8) 0.0325(10) 0.0217(9) 0.0056(7) 0.0009(7) 0.0033(7)
O4 0.0224(8) 0.0344(11) 0.0330(10) 0.0141(8) 0.0018(8) -0.0002(8)
O5 0.0241(8) 0.0274(10) 0.0248(9) 0.0080(7) 0.0031(7) 0.0021(7)
O6 0.0502(13) 0.0402(13) 0.0634(16) 0.0236(12) -0.0102(12) 0.0004(11)
N1 0.0194(9) 0.0216(11) 0.0171(9) -0.0013(8) 0.0007(8) 0.0038(8)
N2 0.0171(9) 0.0224(10) 0.0224(10) 0.0030(8) 0.0024(8) -0.0024(8)
C1 0.0178(10) 0.0187(11) 0.0177(11) -0.0010(9) 0.0024(9) 0.0033(9)
C2 0.0222(11) 0.0208(12) 0.0153(10) 0.0003(9) 0.0010(9) 0.0035(9)
C3 0.0186(10) 0.0207(12) 0.0212(11) 0.0010(9) -0.0024(9) 0.0017(9)
C4 0.0199(11) 0.0211(12) 0.0235(12) 0.0019(10) 0.0014(9) 0.0001(9)
C5 0.0216(11) 0.0236(12) 0.0201(11) 0.0034(9) -0.0006(9) 0.0000(9)
C6 0.0176(10) 0.0224(12) 0.0175(11) 0.0030(9) 0.0003(9) 0.0034(9)
C7 0.0238(11) 0.0243(12) 0.0178(11) 0.0034(9) -0.0019(9) -0.0009(9)
C8 0.0317(13) 0.0361(15) 0.0192(12) 0.0037(11) 0.0027(10) -0.0017(11)
C9 0.0407(15) 0.0237(13) 0.0232(12) 0.0051(10) -0.0008(11) 0.0058(11)
C10 0.0297(13) 0.0324(15) 0.0264(13) 0.0089(11) -0.0071(11) -0.0045(11)
C11 0.0271(12) 0.0233(13) 0.0238(12) 0.0047(10) -0.0011(10) -0.0023(10)
C12 0.0337(14) 0.0293(14) 0.0277(13) 0.0055(11) 0.0050(11) -0.0058(11)
C13 0.0446(16) 0.0261(15) 0.0322(15) -0.0002(11) 0.0020(13) -0.0032(12)
C14 0.0288(13) 0.0374(17) 0.0404(16) 0.0111(13) -0.0057(12) -0.0094(12)
C15 0.0214(11) 0.0231(12) 0.0178(11) 0.0036(9) 0.0033(9) 0.0029(9)
C16 0.0220(11) 0.0250(12) 0.0166(11) -0.0019(9) 0.0006(9) 0.0012(9)
C17 0.0217(11) 0.0218(12) 0.0170(11) -0.0006(9) -0.0006(9) -0.0019(9)
C18 0.0178(10) 0.0237(12) 0.0211(11) 0.0040(9) 0.0032(9) -0.0003(9)
C19 0.0191(10) 0.0201(12) 0.0203(11) 0.0028(9) 0.0007(9) -0.0010(9)
C20 0.0184(10) 0.0214(12) 0.0219(11) -0.0026(9) 0.0010(9) -0.0008(9)
C21 0.0233(11) 0.0197(12) 0.0242(12) 0.0022(9) 0.0020(10) 0.0015(9)
C22 0.0188(11) 0.0217(12) 0.0313(13) -0.0008(10) 0.0031(10) 0.0013(9)
C23 0.0205(11) 0.0231(13) 0.0322(13) -0.0051(10) 0.0073(10) -0.0014(9)
C24 0.0226(11) 0.0230(12) 0.0213(11) -0.0056(9) 0.0037(9) -0.0042(9)
C25 0.0215(11) 0.0214(12) 0.0196(11) -0.0042(9) 0.0001(9) -0.0024(9)
C26 0.0280(12) 0.0286(14) 0.0242(12) -0.0004(10) 0.0059(10) -0.0032(10)
C27 0.0350(15) 0.0493(19) 0.0332(15) 0.0036(13) 0.0164(12) -0.0015(13)
C28 0.0404(15) 0.0308(15) 0.0286(14) 0.0043(11) 0.0104(12) -0.0049(12)
C29 0.0421(16) 0.0471(19) 0.0217(13) -0.0031(12) 0.0049(12) -0.0100(14)
C30 0.0225(12) 0.0282(14) 0.0396(15) 0.0083(12) 0.0047(11) 0.0057(10)
C31 0.042(3) 0.061(4) 0.043(4) -0.007(3) -0.013(3) 0.019(3)
C32 0.024(2) 0.047(4) 0.047(3) 0.012(3) 0.006(2) 0.013(2)
C33 0.025(3) 0.038(3) 0.087(6) 0.030(3) 0.008(3) 0.009(2)
C31' 0.028(3) 0.058(5) 0.065(5) 0.018(4) -0.013(4) -0.003(3)
C32' 0.037(4) 0.054(6) 0.105(8) -0.010(5) -0.003(5) 0.024(4)
C33' 0.022(3) 0.098(8) 0.072(7) 0.050(6) -0.001(4) 0.016(4)
C34 0.0287(12) 0.0270(13) 0.0244(12) 0.0070(10) 0.0029(10) -0.0036(10)
C35 0.0322(14) 0.056(2) 0.0422(17) 0.0264(15) 0.0010(13) -0.0051(14)
C36 0.061(2) 0.081(3) 0.0378(18) 0.0142(18) 0.0105(17) 0.010(2)
C37 0.070(3) 0.072(3) 0.054(2) -0.004(2) 0.013(2) -0.025(2)
C38 0.056(2) 0.056(3) 0.083(3) 0.015(2) -0.026(2) -0.0052(19)
O7 0.0536(12) 0.0256(10) 0.0225(9) -0.0024(8) 0.0013(9) 0.0001(9)
N3 0.018(2) 0.035(2) 0.0292(19) -0.0097(16) -0.0004(19) 0.0057(19)
C39 0.023(2) 0.0231(19) 0.032(2) -0.0030(17) -0.0012(17) 0.0036(16)
C40 0.042(3) 0.051(4) 0.034(3) -0.018(3) -0.003(3) 0.007(3)
C41 0.031(3) 0.101(5) 0.055(3) -0.035(3) 0.003(2) 0.004(3)
O7' 0.0536(12) 0.0256(10) 0.0225(9) -0.0024(8) 0.0013(9) 0.0001(9)
N3' 0.026(3) 0.033(3) 0.023(3) -0.006(2) 0.002(3) 0.006(3)
C39' 0.028(3) 0.026(3) 0.030(3) 0.001(2) 0.006(3) 0.002(2)
C40' 0.064(6) 0.061(6) 0.030(4) -0.009(4) 0.018(4) -0.006(5)
C41' 0.027(3) 0.030(4) 0.029(3) -0.005(3) -0.001(3) 0.001(3)
O8 0.061(4) 0.068(5) 0.099(6) -0.011(4) 0.003(4) 0.001(4)
N4 0.050(3) 0.046(3) 0.050(3) -0.002(3) -0.002(3) -0.007(3)
C42 0.044(4) 0.053(5) 0.069(5) -0.021(4) 0.007(4) -0.002(4)
C43 0.067(7) 0.059(6) 0.057(6) 0.001(5) 0.002(5) 0.016(6)
C44 0.050(5) 0.060(6) 0.047(5) 0.002(4) 0.003(4) 0.007(5)
O8' 0.075(3) 0.100(4) 0.078(3) 0.021(3) 0.015(3) -0.016(3)
N4' 0.043(2) 0.039(2) 0.047(2) -0.0037(19) 0.0044(19) -0.0053(18)
C42' 0.051(4) 0.064(4) 0.058(4) 0.003(3) 0.011(3) -0.010(3)
C43' 0.058(3) 0.050(3) 0.070(4) -0.014(3) -0.006(3) 0.001(3)
C44' 0.069(5) 0.081(5) 0.058(5) -0.012(4) 0.016(4) -0.011(5)

loop_
_atom_type_symbol
_atom_type_description
_atom_type_scat_dispersion_real
_atom_type_scat_dispersion_imag
_atom_type_scat_source
C C 0.0033 0.0016 'International Tables Vol C Tables 4.2.6.8 and 6.1.1.4'
H H 0.0000 0.0000 'International Tables Vol C Tables 4.2.6.8 and 6.1.1.4'
N N 0.0061 0.0033 'International Tables Vol C Tables 4.2.6.8 and 6.1.1.4'
O O 0.0106 0.0060 'International Tables Vol C Tables 4.2.6.8 and 6.1.1.4'
Cu Cu 0.3201 1.2651 'International Tables Vol C Tables 4.2.6.8 and 6.1.1.4'

loop_
_geom_angle_atom_site_label_1
_geom_angle_atom_site_label_2
_geom_angle_atom_site_label_3
_geom_angle
_geom_angle_site_symmetry_1
_geom_angle_site_symmetry_3
_geom_angle_publ_flag
O1 Cu1 N1 91.42(8) . . ?
O1 Cu1 O2 175.00(7) . . ?
N1 Cu1 O2 85.22(8) . . ?
O1 Cu1 O5 88.60(7) . . ?
N1 Cu1 O5 168.54(8) . . ?
O2 Cu1 O5 93.95(7) . . ?
O3 Cu2 N2 92.40(8) . . ?
O3 Cu2 O4 89.54(8) . . ?
N2 Cu2 O4 177.70(9) . . ?
O3 Cu2 O2 170.50(7) . . ?
N2 Cu2 O2 85.06(8) . . ?
O4 Cu2 O2 92.83(8) . . ?
C1 O1 Cu1 125.37(14) . . ?
C17 O2 Cu1 111.61(13) . . ?
C17 O2 Cu2 111.33(14) . . ?
Cu1 O2 Cu2 105.48(8) . . ?
C25 O3 Cu2 127.18(16) . . ?
C34 O4 Cu2 126.69(17) . . ?
C34 O5 Cu1 130.30(16) . . ?
C35 O6 C38 108.2(3) . . ?
C15 N1 C16 123.2(2) . . ?
C15 N1 Cu1 124.60(17) . . ?
C16 N1 Cu1 111.63(15) . . ?
C19 N2 C18 120.9(2) . . ?
C19 N2 Cu2 127.26(17) . . ?
C18 N2 Cu2 111.79(15) . . ?
O1 C1 C6 123.1(2) . . ?
O1 C1 C2 118.9(2) . . ?
C6 C1 C2 117.9(2) . . ?
C3 C2 C1 118.0(2) . . ?
C3 C2 C7 121.7(2) . . ?
C1 C2 C7 120.2(2) . . ?
C2 C3 C4 124.5(2) . . ?
C2 C3 H3A 117.7 . . ?
C4 C3 H3A 117.7 . . ?
C5 C4 C3 116.5(2) . . ?
C5 C4 C11 122.2(2) . . ?
C3 C4 C11 121.1(2) . . ?
C4 C5 C6 122.2(2) . . ?
C4 C5 H5A 118.9 . . ?
C6 C5 H5A 118.9 . . ?
C5 C6 C1 120.5(2) . . ?
C5 C6 C15 117.3(2) . . ?
C1 C6 C15 122.2(2) . . ?
C10 C7 C2 112.3(2) . . ?
C10 C7 C8 107.3(2) . . ?
C2 C7 C8 111.0(2) . . ?
C10 C7 C9 107.5(2) . . ?
C2 C7 C9 108.8(2) . . ?
C8 C7 C9 109.8(2) . . ?
C7 C8 H8A 109.5 . . ?
C7 C8 H8B 109.5 . . ?
H8A C8 H8B 109.5 . . ?
C7 C8 H8C 109.5 . . ?
H8A C8 H8C 109.5 . . ?
H8B C8 H8C 109.5 . . ?
C7 C9 H9A 109.5 . . ?
C7 C9 H9B 109.5 . . ?
H9A C9 H9B 109.5 . . ?
C7 C9 H9C 109.5 . . ?
H9A C9 H9C 109.5 . . ?
H9B C9 H9C 109.5 . . ?
C7 C10 H10A 109.5 . . ?
C7 C10 H10B 109.5 . . ?
H10A C10 H10B 109.5 . . ?
C7 C10 H10C 109.5 . . ?
H10A C10 H10C 109.5 . . ?
H10B C10 H10C 109.5 . . ?
C14 C11 C12 108.6(2) . . ?
C14 C11 C4 112.4(2) . . ?
C12 C11 C4 111.2(2) . . ?
C14 C11 C13 108.0(2) . . ?
C12 C11 C13 109.2(2) . . ?
C4 C11 C13 107.3(2) . . ?
C11 C12 H12A 109.5 . . ?
C11 C12 H12B 109.5 . . ?
H12A C12 H12B 109.5 . . ?
C11 C12 H12C 109.5 . . ?
H12A C12 H12C 109.5 . . ?
H12B C12 H12C 109.5 . . ?
C11 C13 H13A 109.5 . . ?
C11 C13 H13B 109.5 . . ?
H13A C13 H13B 109.5 . . ?
C11 C13 H13C 109.5 . . ?
H13A C13 H13C 109.5 . . ?
H13B C13 H13C 109.5 . . ?
C11 C14 H14A 109.5 . . ?
C11 C14 H14B 109.5 . . ?
H14A C14 H14B 109.5 . . ?
C11 C14 H14C 109.5 . . ?
H14A C14 H14C 109.5 . . ?
H14B C14 H14C 109.5 . . ?
N1 C15 C6 124.5(2) . . ?
N1 C15 H15A 117.8 . . ?
C6 C15 H15A 117.8 . . ?
N1 C16 C17 106.32(19) . . ?
N1 C16 H16A 110.5 . . ?
C17 C16 H16A 110.5 . . ?
N1 C16 H16B 110.5 . . ?
C17 C16 H16B 110.5 . . ?
H16A C16 H16B 108.7 . . ?
O2 C17 C18 109.90(19) . . ?
O2 C17 C16 109.30(18) . . ?
C18 C17 C16 110.2(2) . . ?
O2 C17 H17A 109.1 . . ?
C18 C17 H17A 109.1 . . ?
C16 C17 H17A 109.1 . . ?
N2 C18 C17 107.42(19) . . ?
N2 C18 H18A 110.2 . . ?
C17 C18 H18A 110.2 . . ?
N2 C18 H18B 110.2 . . ?
C17 C18 H18B 110.2 . . ?
H18A C18 H18B 108.5 . . ?
N2 C19 C20 124.1(2) . . ?
N2 C19 H19A 117.9 . . ?
C20 C19 H19A 117.9 . . ?
C21 C20 C25 121.1(2) . . ?
C21 C20 C19 115.6(2) . . ?
C25 C20 C19 123.1(2) . . ?
C22 C21 C20 121.8(2) . . ?
C22 C21 H21A 119.1 . . ?
C20 C21 H21A 119.1 . . ?
C21 C22 C23 116.4(2) . . ?
C21 C22 C30 121.4(2) . . ?
C23 C22 C30 122.2(2) . . ?
C24 C23 C22 124.8(2) . . ?
C24 C23 H23A 117.6 . . ?
C22 C23 H23A 117.6 . . ?
C23 C24 C25 118.2(2) . . ?
C23 C24 C26 121.7(2) . . ?
C25 C24 C26 120.1(2) . . ?
O3 C25 C20 123.0(2) . . ?
O3 C25 C24 119.6(2) . . ?
C20 C25 C24 117.4(2) . . ?
C28 C26 C29 110.3(2) . . ?
C28 C26 C27 107.2(2) . . ?
C29 C26 C27 106.9(2) . . ?
C28 C26 C24 111.0(2) . . ?
C29 C26 C24 109.4(2) . . ?
C27 C26 C24 112.1(2) . . ?
C26 C27 H27A 109.5 . . ?
C26 C27 H27B 109.5 . . ?
H27A C27 H27B 109.5 . . ?
C26 C27 H27C 109.5 . . ?
H27A C27 H27C 109.5 . . ?
H27B C27 H27C 109.5 . . ?
C26 C28 H28A 109.5 . . ?
C26 C28 H28B 109.5 . . ?
H28A C28 H28B 109.5 . . ?
C26 C28 H28C 109.5 . . ?
H28A C28 H28C 109.5 . . ?
H28B C28 H28C 109.5 . . ?
C26 C29 H29A 109.5 . . ?
C26 C29 H29B 109.5 . . ?
H29A C29 H29B 109.5 . . ?
C26 C29 H29C 109.5 . . ?
H29A C29 H29C 109.5 . . ?
H29B C29 H29C 109.5 . . ?
C32' C30 C31 138.1(4) . . ?
C32' C30 C33 65.4(5) . . ?
C31 C30 C33 112.2(5) . . ?
C32' C30 C22 111.8(4) . . ?
C31 C30 C22 108.6(3) . . ?
C33 C30 C22 107.7(3) . . ?
C32' C30 C32 44.0(5) . . ?
C31 C30 C32 109.4(4) . . ?
C33 C30 C32 107.2(4) . . ?
C22 C30 C32 111.8(3) . . ?
C32' C30 C31' 108.0(5) . . ?
C31 C30 C31' 46.1(4) . . ?
C33 C30 C31' 141.9(4) . . ?
C22 C30 C31' 109.2(3) . . ?
C32 C30 C31' 66.8(4) . . ?
C32' C30 C33' 110.1(6) . . ?
C31 C30 C33' 61.7(5) . . ?
C33 C30 C33' 51.8(5) . . ?
C22 C30 C33' 113.3(3) . . ?
C32 C30 C33' 134.4(4) . . ?
C31' C30 C33' 103.9(5) . . ?
C30 C31 H31A 109.5 . . ?
C30 C31 H31B 109.5 . . ?
H31A C31 H31B 109.5 . . ?
C30 C31 H31C 109.5 . . ?
H31A C31 H31C 109.5 . . ?
H31B C31 H31C 109.5 . . ?
C30 C32 H32A 109.5 . . ?
C30 C32 H32B 109.5 . . ?
H32A C32 H32B 109.5 . . ?
C30 C32 H32C 109.5 . . ?
H32A C32 H32C 109.5 . . ?
H32B C32 H32C 109.5 . . ?
C30 C33 H33A 109.5 . . ?
C30 C33 H33B 109.5 . . ?
H33A C33 H33B 109.5 . . ?
C30 C33 H33C 109.5 . . ?
H33A C33 H33C 109.5 . . ?
H33B C33 H33C 109.5 . . ?
C30 C31' H31D 109.5 . . ?
C30 C31' H31E 109.5 . . ?
H31D C31' H31E 109.5 . . ?
C30 C31' H31F 109.5 . . ?
H31D C31' H31F 109.5 . . ?
H31E C31' H31F 109.5 . . ?
C30 C32' H32D 109.5 . . ?
C30 C32' H32E 109.5 . . ?
H32D C32' H32E 109.5 . . ?
C30 C32' H32F 109.5 . . ?
H32D C32' H32F 109.5 . . ?
H32E C32' H32F 109.5 . . ?
C30 C33' H33D 109.5 . . ?
C30 C33' H33E 109.5 . . ?
H33D C33' H33E 109.5 . . ?
C30 C33' H33F 109.5 . . ?
H33D C33' H33F 109.5 . . ?
H33E C33' H33F 109.5 . . ?
O5 C34 O4 127.9(2) . . ?
O5 C34 C35 117.0(2) . . ?
O4 C34 C35 115.1(2) . . ?
O6 C35 C36 105.3(3) . . ?
O6 C35 C34 113.2(2) . . ?
C36 C35 C34 110.4(3) . . ?
O6 C35 H35A 109.3 . . ?
C36 C35 H35A 109.3 . . ?
C34 C35 H35A 109.3 . . ?
C35 C36 C37 104.1(3) . . ?
C35 C36 H36A 110.9 . . ?
C37 C36 H36A 110.9 . . ?
C35 C36 H36B 110.9 . . ?
C37 C36 H36B 110.9 . . ?
H36A C36 H36B 109.0 . . ?
C36 C37 C38 103.1(3) . . ?
C36 C37 H37A 111.2 . . ?
C38 C37 H37A 111.2 . . ?
C36 C37 H37B 111.2 . . ?
C38 C37 H37B 111.2 . . ?
H37A C37 H37B 109.1 . . ?
O6 C38 C37 107.7(3) . . ?
O6 C38 H38A 110.2 . . ?
C37 C38 H38A 110.2 . . ?
O6 C38 H38B 110.2 . . ?
C37 C38 H38B 110.2 . . ?
H38A C38 H38B 108.5 . . ?
C39 N3 C40 122.4(5) . . ?
C39 N3 C41 121.4(4) . . ?
C40 N3 C41 116.3(5) . . ?
O7 C39 N3 121.5(4) . . ?
O7 C39 H39A 119.3 . . ?
N3 C39 H39A 119.3 . . ?
N3 C40 H40A 109.5 . . ?
N3 C40 H40B 109.5 . . ?
H40A C40 H40B 109.5 . . ?
N3 C40 H40C 109.5 . . ?
H40A C40 H40C 109.5 . . ?
H40B C40 H40C 109.5 . . ?
N3 C41 H41A 109.5 . . ?
N3 C41 H41B 109.5 . . ?
H41A C41 H41B 109.5 . . ?
N3 C41 H41C 109.5 . . ?
H41A C41 H41C 109.5 . . ?
H41B C41 H41C 109.5 . . ?
C39' N3' C41' 120.2(7) . . ?
C39' N3' C40' 122.6(9) . . ?
C41' N3' C40' 117.1(8) . . ?
N3' C39' H39B 120.8 . . ?
N3' C40' H40D 109.5 . . ?
N3' C40' H40E 109.5 . . ?
H40D C40' H40E 109.5 . . ?
N3' C40' H40F 109.5 . . ?
H40D C40' H40F 109.5 . . ?
H40E C40' H40F 109.5 . . ?
N3' C41' H41D 109.5 . . ?
N3' C41' H41E 109.5 . . ?
H41D C41' H41E 109.5 . . ?
N3' C41' H41F 109.5 . . ?
H41D C41' H41F 109.5 . . ?
H41E C41' H41F 109.5 . . ?
C42 N4 C44 124.3(8) . . ?
C42 N4 C43 123.7(9) . . ?
C44 N4 C43 112.0(9) . . ?
O8 C42 N4 123.9(9) . . ?
O8 C42 H42A 118.1 . . ?
N4 C42 H42A 118.1 . . ?
N4 C43 H43A 109.5 . . ?
N4 C43 H43B 109.5 . . ?
H43A C43 H43B 109.5 . . ?
N4 C43 H43C 109.5 . . ?
H43A C43 H43C 109.5 . . ?
H43B C43 H43C 109.5 . . ?
N4 C44 H44 105.0 . . ?
N4 C44 H44B 128.2 . . ?
H44 C44 H44B 109.5 . . ?
N4 C44 H44C 93.4 . . ?
H44 C44 H44C 109.5 . . ?
H44B C44 H44C 109.5 . . ?
C42' O8' H44 52.9 . . ?
C42' N4' C43' 119.3(5) . . ?
C42' N4' C44' 119.7(6) . . ?
C43' N4' C44' 120.8(6) . . ?
C42' N4' H44C 23.4 . . ?
C43' N4' H44C 96.4 . . ?
C44' N4' H44C 141.7 . . ?
O8' C42' N4' 122.9(8) . . ?
O8' C42' H44 19.2 . . ?
N4' C42' H44 142.0 . . ?
O8' C42' H44B 84.0 . . ?
N4' C42' H44B 90.4 . . ?
H44 C42' H44B 83.8 . . ?
O8' C42' H44C 166.7 . . ?
N4' C42' H44C 51.7 . . ?
H44 C42' H44C 163.8 . . ?
H44B C42' H44C 107.3 . . ?
O8' C42' H42B 118.6 . . ?
N4' C42' H42B 118.6 . . ?
H44 C42' H42B 99.4 . . ?
H44B C42' H42B 95.9 . . ?
H44C C42' H42B 68.3 . . ?
N4' C43' H43D 109.5 . . ?
N4' C43' H43E 109.5 . . ?
H43D C43' H43E 109.5 . . ?
N4' C43' H43F 109.5 . . ?
H43D C43' H43F 109.5 . . ?
H43E C43' H43F 109.5 . . ?
N4' C44' H44D 109.5 . . ?
N4' C44' H44E 109.5 . . ?
H44D C44' H44E 109.5 . . ?
N4' C44' H44F 109.5 . . ?
H44D C44' H44F 109.5 . . ?
H44E C44' H44F 109.5 . . ?

loop_
_geom_bond_atom_site_label_1
_geom_bond_atom_site_label_2
_geom_bond_distance
_geom_bond_site_symmetry_2
_geom_bond_publ_flag
Cu1 O1 1.8967(17) . ?
Cu1 N1 1.929(2) . ?
Cu1 O2 1.9408(17) . ?
Cu1 O5 1.9585(18) . ?
Cu2 O3 1.9072(18) . ?
Cu2 N2 1.915(2) . ?
Cu2 O4 1.9536(18) . ?
Cu2 O2 1.9699(17) . ?
O1 C1 1.314(3) . ?
O2 C17 1.431(3) . ?
O3 C25 1.309(3) . ?
O4 C34 1.262(3) . ?
O5 C34 1.248(3) . ?
O6 C35 1.427(4) . ?
O6 C38 1.435(4) . ?
N1 C15 1.285(3) . ?
N1 C16 1.461(3) . ?
N2 C19 1.293(3) . ?
N2 C18 1.462(3) . ?
C1 C6 1.425(3) . ?
C1 C2 1.432(3) . ?
C2 C3 1.391(3) . ?
C2 C7 1.533(3) . ?
C3 C4 1.406(3) . ?
C3 H3A 0.9300 . ?
C4 C5 1.379(3) . ?
C4 C11 1.537(3) . ?
C5 C6 1.407(3) . ?
C5 H5A 0.9300 . ?
C6 C15 1.441(3) . ?
C7 C10 1.532(3) . ?
C7 C8 1.535(4) . ?
C7 C9 1.537(4) . ?
C8 H8A 0.9600 . ?
C8 H8B 0.9600 . ?
C8 H8C 0.9600 . ?
C9 H9A 0.9600 . ?
C9 H9B 0.9600 . ?
C9 H9C 0.9600 . ?
C10 H10A 0.9600 . ?
C10 H10B 0.9600 . ?
C10 H10C 0.9600 . ?
C11 C14 1.527(4) . ?
C11 C12 1.534(4) . ?
C11 C13 1.541(4) . ?
C12 H12A 0.9600 . ?
C12 H12B 0.9600 . ?
C12 H12C 0.9600 . ?
C13 H13A 0.9600 . ?
C13 H13B 0.9600 . ?
C13 H13C 0.9600 . ?
C14 H14A 0.9600 . ?
C14 H14B 0.9600 . ?
C14 H14C 0.9600 . ?
C15 H15A 0.9300 . ?
C16 C17 1.533(3) . ?
C16 H16A 0.9700 . ?
C16 H16B 0.9700 . ?
C17 C18 1.519(3) . ?
C17 H17A 0.9800 . ?
C18 H18A 0.9700 . ?
C18 H18B 0.9700 . ?
C19 C20 1.442(3) . ?
C19 H19A 0.9300 . ?
C20 C21 1.406(3) . ?
C20 C25 1.420(3) . ?
C21 C22 1.376(3) . ?
C21 H21A 0.9300 . ?
C22 C23 1.403(4) . ?
C22 C30 1.532(3) . ?
C23 C24 1.384(4) . ?
C23 H23A 0.9300 . ?
C24 C25 1.433(3) . ?
C24 C26 1.540(4) . ?
C26 C28 1.530(4) . ?
C26 C29 1.532(4) . ?
C26 C27 1.539(4) . ?
C27 H27A 0.9600 . ?
C27 H27B 0.9600 . ?
C27 H27C 0.9600 . ?
C28 H28A 0.9600 . ?
C28 H28B 0.9600 . ?
C28 H28C 0.9600 . ?
C29 H29A 0.9600 . ?
C29 H29B 0.9600 . ?
C29 H29C 0.9600 . ?
C30 C32' 1.494(9) . ?
C30 C31 1.508(7) . ?
C30 C33 1.523(6) . ?
C30 C32 1.538(6) . ?
C30 C31' 1.560(8) . ?
C30 C33' 1.593(9) . ?
C31 H31A 0.9600 . ?
C31 H31B 0.9600 . ?
C31 H31C 0.9600 . ?
C32 H32A 0.9600 . ?
C32 H32B 0.9600 . ?
C32 H32C 0.9600 . ?
C33 H33A 0.9600 . ?
C33 H33B 0.9600 . ?
C33 H33C 0.9600 . ?
C31' H31D 0.9600 . ?
C31' H31E 0.9600 . ?
C31' H31F 0.9600 . ?
C32' H32D 0.9600 . ?
C32' H32E 0.9600 . ?
C32' H32F 0.9600 . ?
C33' H33D 0.9600 . ?
C33' H33E 0.9600 . ?
C33' H33F 0.9600 . ?
C34 C35 1.530(4) . ?
C35 C36 1.482(5) . ?
C35 H35A 0.9800 . ?
C36 C37 1.501(5) . ?
C36 H36A 0.9700 . ?
C36 H36B 0.9700 . ?
C37 C38 1.512(6) . ?
C37 H37A 0.9700 . ?
C37 H37B 0.9700 . ?
C38 H38A 0.9700 . ?
C38 H38B 0.9700 . ?
O7 C39 1.273(4) . ?
N3 C39 1.327(6) . ?
N3 C40 1.437(7) . ?
N3 C41 1.453(6) . ?
C39 H39A 0.9300 . ?
C40 H40A 0.9600 . ?
C40 H40B 0.9600 . ?
C40 H40C 0.9600 . ?
C41 H41A 0.9600 . ?
C41 H41B 0.9600 . ?
C41 H41C 0.9600 . ?
N3' C39' 1.328(10) . ?
N3' C41' 1.450(9) . ?
N3' C40' 1.459(12) . ?
C39' H39B 0.9300 . ?
C40' H40D 0.9600 . ?
C40' H40E 0.9600 . ?
C40' H40F 0.9600 . ?
C41' H41D 0.9600 . ?
C41' H41E 0.9600 . ?
C41' H41F 0.9600 . ?
O8 C42 1.249(8) . ?
N4 C42 1.334(10) . ?
N4 C44 1.460(12) . ?
N4 C43 1.461(12) . ?
C42 H42A 0.9300 . ?
C43 H43A 0.9600 . ?
C43 H43B 0.9600 . ?
C43 H43C 0.9600 . ?
C44 H44 0.9600 . ?
C44 H44B 0.9600 . ?
C44 H44C 0.9600 . ?
O8' C42' 1.217(7) . ?
O8' H44 0.4203 . ?
N4' C42' 1.369(9) . ?
N4' C43' 1.442(7) . ?
N4' C44' 1.444(9) . ?
N4' H44C 1.1119 . ?
C42' H44 1.0201 . ?
C42' H44B 1.3056 . ?
C42' H44C 0.5619 . ?
C42' H42B 0.9300 . ?
C43' H43D 0.9600 . ?
C43' H43E 0.9600 . ?
C43' H43F 0.9600 . ?
C44' H44D 0.9600 . ?
C44' H44E 0.9600 . ?
C44' H44F 0.9600 . ?

loop_
_geom_torsion_atom_site_label_1
_geom_torsion_atom_site_label_2
_geom_torsion_atom_site_label_3
_geom_torsion_atom_site_label_4
_geom_torsion
_geom_torsion_site_symmetry_1
_geom_torsion_site_symmetry_2
_geom_torsion_site_symmetry_3
_geom_torsion_site_symmetry_4
_geom_torsion_publ_flag
N1 Cu1 O1 C1 -30.20(19) . . . . ?
O2 Cu1 O1 C1 -77.9(9) . . . . ?
O5 Cu1 O1 C1 161.26(19) . . . . ?
O1 Cu1 O2 C17 57.5(9) . . . . ?
N1 Cu1 O2 C17 9.64(15) . . . . ?
O5 Cu1 O2 C17 178.18(15) . . . . ?
O1 Cu1 O2 Cu2 179(16) . . . . ?
N1 Cu1 O2 Cu2 130.68(9) . . . . ?
O5 Cu1 O2 Cu2 -60.78(9) . . . . ?
O3 Cu2 O2 C17 -68.0(5) . . . . ?
N2 Cu2 O2 C17 6.86(14) . . . . ?
O4 Cu2 O2 C17 -172.22(14) . . . . ?
O3 Cu2 O2 Cu1 170.8(4) . . . . ?
N2 Cu2 O2 Cu1 -114.36(9) . . . . ?
O4 Cu2 O2 Cu1 66.56(9) . . . . ?
N2 Cu2 O3 C25 -19.1(2) . . . . ?
O4 Cu2 O3 C25 159.6(2) . . . . ?
O2 Cu2 O3 C25 55.1(5) . . . . ?
O3 Cu2 O4 C34 147.9(2) . . . . ?
N2 Cu2 O4 C34 -65(2) . . . . ?
O2 Cu2 O4 C34 -41.3(2) . . . . ?
O1 Cu1 O5 C34 -157.5(2) . . . . ?
N1 Cu1 O5 C34 112.2(4) . . . . ?
O2 Cu1 O5 C34 26.8(2) . . . . ?
O1 Cu1 N1 C15 28.3(2) . . . . ?
O2 Cu1 N1 C15 -155.4(2) . . . . ?
O5 Cu1 N1 C15 118.2(4) . . . . ?
O1 Cu1 N1 C16 -160.51(16) . . . . ?
O2 Cu1 N1 C16 15.78(15) . . . . ?
O5 Cu1 N1 C16 -70.5(4) . . . . ?
O3 Cu2 N2 C19 9.7(2) . . . . ?
O4 Cu2 N2 C19 -137.7(19) . . . . ?
O2 Cu2 N2 C19 -161.2(2) . . . . ?
O3 Cu2 N2 C18 -172.17(16) . . . . ?
O4 Cu2 N2 C18 40(2) . . . . ?
O2 Cu2 N2 C18 17.00(16) . . . . ?
Cu1 O1 C1 C6 18.2(3) . . . . ?
Cu1 O1 C1 C2 -163.86(16) . . . . ?
O1 C1 C2 C3 175.0(2) . . . . ?
C6 C1 C2 C3 -6.9(3) . . . . ?
O1 C1 C2 C7 -6.1(3) . . . . ?
C6 C1 C2 C7 171.9(2) . . . . ?
C1 C2 C3 C4 3.6(4) . . . . ?
C7 C2 C3 C4 -175.2(2) . . . . ?
C2 C3 C4 C5 1.4(4) . . . . ?
C2 C3 C4 C11 -174.5(2) . . . . ?
C3 C4 C5 C6 -2.9(4) . . . . ?
C11 C4 C5 C6 172.9(2) . . . . ?
C4 C5 C6 C1 -0.5(4) . . . . ?
C4 C5 C6 C15 176.4(2) . . . . ?
O1 C1 C6 C5 -176.5(2) . . . . ?
C2 C1 C6 C5 5.6(3) . . . . ?
O1 C1 C6 C15 6.7(4) . . . . ?
C2 C1 C6 C15 -171.2(2) . . . . ?
C3 C2 C7 C10 0.8(3) . . . . ?
C1 C2 C7 C10 -178.0(2) . . . . ?
C3 C2 C7 C8 -119.4(3) . . . . ?
C1 C2 C7 C8 61.9(3) . . . . ?
C3 C2 C7 C9 119.7(2) . . . . ?
C1 C2 C7 C9 -59.1(3) . . . . ?
C5 C4 C11 C14 153.3(3) . . . . ?
C3 C4 C11 C14 -31.1(3) . . . . ?
C5 C4 C11 C12 31.3(3) . . . . ?
C3 C4 C11 C12 -153.1(2) . . . . ?
C5 C4 C11 C13 -88.1(3) . . . . ?
C3 C4 C11 C13 87.5(3) . . . . ?
C16 N1 C15 C6 175.3(2) . . . . ?
Cu1 N1 C15 C6 -14.5(3) . . . . ?
C5 C6 C15 N1 174.6(2) . . . . ?
C1 C6 C15 N1 -8.5(4) . . . . ?
C15 N1 C16 C17 135.9(2) . . . . ?
Cu1 N1 C16 C17 -35.5(2) . . . . ?
Cu1 O2 C17 C18 89.44(18) . . . . ?
Cu2 O2 C17 C18 -28.1(2) . . . . ?
Cu1 O2 C17 C16 -31.6(2) . . . . ?
Cu2 O2 C17 C16 -149.15(15) . . . . ?
N1 C16 C17 O2 43.1(2) . . . . ?
N1 C16 C17 C18 -77.8(2) . . . . ?
C19 N2 C18 C17 142.7(2) . . . . ?
Cu2 N2 C18 C17 -35.6(2) . . . . ?
O2 C17 C18 N2 41.1(2) . . . . ?
C16 C17 C18 N2 161.57(18) . . . . ?
C18 N2 C19 C20 -177.0(2) . . . . ?
Cu2 N2 C19 C20 1.1(3) . . . . ?
N2 C19 C20 C21 166.9(2) . . . . ?
N2 C19 C20 C25 -8.1(4) . . . . ?
C25 C20 C21 C22 1.2(4) . . . . ?
C19 C20 C21 C22 -174.0(2) . . . . ?
C20 C21 C22 C23 -3.8(4) . . . . ?
C20 C21 C22 C30 174.3(2) . . . . ?
C21 C22 C23 C24 1.8(4) . . . . ?
C30 C22 C23 C24 -176.3(2) . . . . ?
C22 C23 C24 C25 2.7(4) . . . . ?
C22 C23 C24 C26 -179.5(2) . . . . ?
Cu2 O3 C25 C20 17.8(3) . . . . ?
Cu2 O3 C25 C24 -162.11(17) . . . . ?
C21 C20 C25 O3 -176.5(2) . . . . ?
C19 C20 C25 O3 -1.7(4) . . . . ?
C21 C20 C25 C24 3.4(3) . . . . ?
C19 C20 C25 C24 178.2(2) . . . . ?
C23 C24 C25 O3 174.7(2) . . . . ?
C26 C24 C25 O3 -3.1(3) . . . . ?
C23 C24 C25 C20 -5.2(3) . . . . ?
C26 C24 C25 C20 177.0(2) . . . . ?
C23 C24 C26 C28 -117.2(3) . . . . ?
C25 C24 C26 C28 60.6(3) . . . . ?
C23 C24 C26 C29 121.0(3) . . . . ?
C25 C24 C26 C29 -61.3(3) . . . . ?
C23 C24 C26 C27 2.6(3) . . . . ?
C25 C24 C26 C27 -179.7(2) . . . . ?
C21 C22 C30 C32' 123.3(5) . . . . ?
C23 C22 C30 C32' -58.7(6) . . . . ?
C21 C22 C30 C31 -68.3(4) . . . . ?
C23 C22 C30 C31 109.7(4) . . . . ?
C21 C22 C30 C33 53.4(5) . . . . ?
C23 C22 C30 C33 -128.6(4) . . . . ?
C21 C22 C30 C32 170.9(4) . . . . ?
C23 C22 C30 C32 -11.1(4) . . . . ?
C21 C22 C30 C31' -117.2(5) . . . . ?
C23 C22 C30 C31' 60.8(5) . . . . ?
C21 C22 C30 C33' -1.8(6) . . . . ?
C23 C22 C30 C33' 176.2(5) . . . . ?
Cu1 O5 C34 O4 3.8(4) . . . . ?
Cu1 O5 C34 C35 -177.3(2) . . . . ?
Cu2 O4 C34 O5 5.5(4) . . . . ?
Cu2 O4 C34 C35 -173.4(2) . . . . ?
C38 O6 C35 C36 27.2(4) . . . . ?
C38 O6 C35 C34 -93.5(3) . . . . ?
O5 C34 C35 O6 18.2(4) . . . . ?
O4 C34 C35 O6 -162.8(3) . . . . ?
O5 C34 C35 C36 -99.5(3) . . . . ?
O4 C34 C35 C36 79.5(3) . . . . ?
O6 C35 C36 C37 -35.0(4) . . . . ?
C34 C35 C36 C37 87.5(3) . . . . ?
C35 C36 C37 C38 28.8(4) . . . . ?
C35 O6 C38 C37 -8.6(4) . . . . ?
C36 C37 C38 O6 -13.0(4) . . . . ?
C40 N3 C39 O7 179.8(5) . . . . ?
C41 N3 C39 O7 0.1(8) . . . . ?
C44 N4 C42 O8 -3.6(16) . . . . ?
C43 N4 C42 O8 178.3(13) . . . . ?
C43' N4' C42' O8' -176.7(8) . . . . ?
C44' N4' C42' O8' -1.6(13) . . . . ?
